data_2310438
loop_
_publ_author_name
'Lundgren, J.O.'
'Olovsson, I.'

_publ_section_title
;
 Hydrogen bond studies. XVI. The crystal structure of hydrogen chloride
 trihydrate
;
_journal_name_full 'Acta Crystallographica (1,1948-23,1967)'
_journal_page_first 971
_journal_page_last 976
_journal_volume 23
_journal_year 1967
_chemical_formula_sum 'Cl H7 O3'
_chemical_name_systematic 'H Cl (H2 O)3'
_space_group_IT_number 9
_symmetry_space_group_name_Hall 'C -2yc'
_symmetry_space_group_name_H-M 'C 1 c 1'
_cell_angle_alpha 90
_cell_angle_beta 122.96
_cell_angle_gamma 90
_cell_formula_units_Z 4
_cell_length_a 7.584
_cell_length_b 10.154
_cell_length_c 6.715
_cell_volume 433.880
_citation_journal_id_ASTM ACCRA9
_cod_data_source_file Lundgren_ACCRA9_1967_1404.cif
_cod_data_source_block H7Cl1O3
_cod_original_cell_volume 433.88
_cod_original_formula_sum 'H7 Cl1 O3'
_cod_database_code 2310438

loop_
_symmetry_equiv_pos_as_xyz
x,y,z
x,-y,z+1/2
x+1/2,y+1/2,z
x+1/2,-y+1/2,z+1/2

loop_
_atom_site_label
_atom_site_type_symbol
_atom_site_fract_x
_atom_site_fract_y
_atom_site_fract_z
_atom_site_occupancy
_atom_site_U_iso_or_equiv
O3 O-2 0.7398 0.2141 0.3015 1 0.0
Cl1 Cl-1 0 0.1613 0 1 0.0
O2 O-2 0.6252 -0.0049 0.1314 1 0.0
O1 O-2 0.7543 0.416 0.0381 1 0.0
